data_1574060
loop_
_publ_author_name
'Platt, Ffion M.'
'Wang, Yihong'
'Cordes, David B.'
'McKay, Aidan P.'
'Slawin, Alexandra M. Z.'
'Panchal, Heena'
'Smith, Andrew D.'

_publ_section_title
;
 Isothiourea-catalysed enantioselective synthesis of
 phosphonate-functionalised \b-lactones
;
_journal_issue 16
_journal_name_full 'Chemical Science'
_journal_page_first 6828
_journal_page_last 6836
_journal_paper_doi 10.1039/D5SC00322A
_journal_volume 16
_journal_year 2025
_chemical_absolute_configuration rmad
_chemical_formula_moiety 'C14 H17 O7 P'
_chemical_formula_sum 'C14 H17 O7 P'
_chemical_formula_weight 328.24
_chemical_name_systematic
;
methyl 4-((2R,3R)-2-(dimethoxyphosphoryl)-3-methyl-4-oxooxetan-2-yl)benzoate

;
_space_group_crystal_system triclinic
_space_group_IT_number 1
_space_group_name_Hall 'P 1'
_space_group_name_H-M_alt 'P 1'
_atom_sites_solution_hydrogens geom
_atom_sites_solution_primary dual
_audit_creation_date 2024-07-12
_audit_creation_method
;
Olex2 1.5
(compiled 2024.02.16 svn.r378c4104 for OlexSys, GUI svn.r6928)
;
_audit_update_record
;
2025-01-14 deposited with the CCDC.	2025-03-06 downloaded from the CCDC.
;
_cell_angle_alpha 92.9757(16)
_cell_angle_beta 90.6187(17)
_cell_angle_gamma 101.8462(16)
_cell_formula_units_Z 2
_cell_length_a 6.35385(12)
_cell_length_b 7.76034(15)
_cell_length_c 16.0686(3)
_cell_measurement_reflns_used 17245
_cell_measurement_temperature 173
_cell_measurement_theta_max 30.4360
_cell_measurement_theta_min 2.5440
_cell_volume 774.20(3)
_computing_cell_refinement 'CrysAlisPro 1.171.42.53a (Rigaku OD, 2022)'
_computing_data_collection 'CrysAlisPro 1.171.42.53a (Rigaku OD, 2022)'
_computing_data_reduction 'CrysAlisPro 1.171.42.53a (Rigaku OD, 2022)'
_computing_molecular_graphics 'Olex2 1.5 (Dolomanov et al., 2009)'
_computing_publication_material 'Olex2 1.5 (Dolomanov et al., 2009)'
_computing_structure_refinement 'SHELXL 2019/3 (Sheldrick, 2015)'
_computing_structure_solution 'SHELXT 2018/2 (Sheldrick, 2018)'
_diffrn_ambient_temperature 173
_diffrn_detector 'hybrid photon counting detector'
_diffrn_detector_area_resol_mean 5.8140
_diffrn_detector_type 'Dectris PILATUS P200K'
_diffrn_measured_fraction_theta_full 0.991
_diffrn_measured_fraction_theta_max 0.912
_diffrn_measurement_details
;
List of Runs (angles in degrees, time in seconds):

  # Type    Start    End  Width  t~exp~   \w     \q     \k     \f   Frames
#--------------------------------------------------------------------------
  1  \w    -89.00  89.00   0.50   10.00    --    0.00  -1.00-150.00  356
  2  \w   -108.00 -18.00   0.50   10.00    --  -18.30  -1.00-150.00  180
  3  \w   -108.00  71.00   0.50   10.00    --  -18.30  42.00   0.00  358
  4  \w   -108.00  71.00   0.50   10.00    --  -18.30  42.00-150.00  358
  5  \w   -108.00  71.00   0.50   10.00    --  -18.30  42.00-120.00  358
  6  \w   -108.00  71.00   0.50   10.00    --  -18.30  42.00 150.00  358
  7  \w   -108.00  71.00   0.50   10.00    --  -18.30  42.00  90.00  358
  8  \w   -108.00  71.00   0.50   10.00    --  -18.30  42.00 -90.00  358
  9  \w   -108.00  71.00   0.50   10.00    --  -18.30  42.00 -30.00  358
 10  \w   -108.00  71.00   0.50   10.00    --  -18.30  42.00 -30.00  358
 11  \w   -108.00  71.00   0.50   10.00    --  -18.30  42.00  60.00  358
 12  \w   -108.00  71.00   0.50   10.00    --  -18.30  42.00 -60.00  358
 13  \w   -108.00  71.00   0.50   10.00    --  -18.30  42.00  30.00  358
 14  \w   -108.00  71.00   0.50   10.00    --  -18.30  42.00 120.00  358
;
_diffrn_measurement_device 'AFC11: Quarter \c 4 circle'
_diffrn_measurement_device_type 'Rigaku XtaLAB P200K'
_diffrn_measurement_method '\w scans'
_diffrn_measurement_specimen_support Loop
_diffrn_orient_matrix_type 'CrysAlisPro convention (1999,Acta A55,543-557)'
_diffrn_orient_matrix_UB_11 0.0049953000
_diffrn_orient_matrix_UB_12 -0.0004374000
_diffrn_orient_matrix_UB_13 0.0441056000
_diffrn_orient_matrix_UB_21 0.1001136000
_diffrn_orient_matrix_UB_22 -0.0267796000
_diffrn_orient_matrix_UB_23 -0.0022371000
_diffrn_orient_matrix_UB_31 0.0544867000
_diffrn_orient_matrix_UB_32 0.0896161000
_diffrn_orient_matrix_UB_33 0.0020990000
_diffrn_radiation_monochromator 'Rigaku Osmic Confocal Optical System'
_diffrn_radiation_probe x-ray
_diffrn_radiation_type 'Mo K\a'
_diffrn_radiation_wavelength 0.71073
_diffrn_reflns_av_R_equivalents 0.0455
_diffrn_reflns_av_unetI/netI 0.0359
_diffrn_reflns_Laue_measured_fraction_full 0.991
_diffrn_reflns_Laue_measured_fraction_max 0.912
_diffrn_reflns_limit_h_max 9
_diffrn_reflns_limit_h_min -9
_diffrn_reflns_limit_k_max 11
_diffrn_reflns_limit_k_min -11
_diffrn_reflns_limit_l_max 23
_diffrn_reflns_limit_l_min -23
_diffrn_reflns_number 43057
_diffrn_reflns_point_group_measured_fraction_full 0.989
_diffrn_reflns_point_group_measured_fraction_max 0.882
_diffrn_reflns_theta_full 25.242
_diffrn_reflns_theta_max 31.342
_diffrn_reflns_theta_min 2.539
_diffrn_source 'Rotating Anode'
_diffrn_source_type 'Rigaku FR-X'
_exptl_absorpt_coefficient_mu 0.209
_exptl_absorpt_correction_T_max 1.00000
_exptl_absorpt_correction_T_min 0.72489
_exptl_absorpt_correction_type multi-scan
_exptl_absorpt_process_details
;
CrysAlisPro 1.171.42.53a (Rigaku Oxford Diffraction, 2022)
Empirical absorption correction using spherical harmonics,
implemented in SCALE3 ABSPACK scaling algorithm.
;
_exptl_crystal_colour colourless
_exptl_crystal_colour_primary colourless
_exptl_crystal_density_diffrn 1.408
_exptl_crystal_description plate
_exptl_crystal_F_000 344
_exptl_crystal_recrystallization_method 'Re-crystallisation from solvent: Dichloromethane/hexane'
_exptl_crystal_size_max 0.18
_exptl_crystal_size_mid 0.03
_exptl_crystal_size_min 0.01
_refine_diff_density_max 0.342
_refine_diff_density_min -0.211
_refine_diff_density_rms 0.045
_refine_ls_abs_structure_details
;
 Flack x determined using 3584 quotients [(I+)-(I-)]/[(I+)+(I-)]
 (Parsons, Flack and Wagner, Acta Cryst. B69 (2013) 249-259).
;
_refine_ls_abs_structure_Flack -0.03(3)
_refine_ls_extinction_method none
_refine_ls_goodness_of_fit_ref 1.025
_refine_ls_hydrogen_treatment constr
_refine_ls_matrix_type full
_refine_ls_number_parameters 405
_refine_ls_number_reflns 8979
_refine_ls_number_restraints 3
_refine_ls_restrained_S_all 1.025
_refine_ls_R_factor_all 0.0432
_refine_ls_R_factor_gt 0.0368
_refine_ls_shift/su_max 0.000
_refine_ls_shift/su_mean 0.000
_refine_ls_structure_factor_coef Fsqd
_refine_ls_weighting_details 'w=1/[\s^2^(Fo^2^)+(0.0512P)^2^+0.0721P] where P=(Fo^2^+2Fc^2^)/3'
_refine_ls_weighting_scheme calc
_refine_ls_wR_factor_gt 0.0851
_refine_ls_wR_factor_ref 0.0876
_reflns_Friedel_coverage 0.933
_reflns_Friedel_fraction_full 0.986
_reflns_Friedel_fraction_max 0.851
_reflns_number_gt 8109
_reflns_number_total 8979
_reflns_threshold_expression 'I > 2\s(I)'
_cod_data_source_file d5sc00322a2.cif
_cod_data_source_block 18
_cod_depositor_comments
;
The following automatic conversions were performed:

data item '_diffrn_radiation_probe' value 'X-ray' was changed to
'x-ray' in accordance with the
/home/data/users/saulius/crontab/automatic-downloads/rss-feeds/RSC/lib/dictionaries/cif_core.dic
dictionary named 'cif_core.dic' version 2.4.2 last updated on
2011-04-26.

Automatic conversion script
Id: cif_fix_values 8170 2020-07-09 18:12:32Z antanas 

 Adding full bibliography for 1574060--1574062.cif.
;
_cod_original_cell_volume 774.21(3)
_cod_original_sg_symbol_H-M P1
_cod_database_code 1574060
_shelx_shelxl_version_number 2019/3
_shelx_space_group_comment
;
The symmetry employed for this shelxl refinement is uniquely defined
by the following loop, which should always be used as a source of
symmetry information in preference to the above space-group names.
They are only intended as comments.
;
_shelx_estimated_absorpt_t_max 0.998
_shelx_estimated_absorpt_t_min 0.963
_olex2_refinement_description
;
1. Fixed Uiso
 At 1.2 times of:
  All C(H) groups
 At 1.5 times of:
  All C(H,H,H) groups
2.a Ternary CH refined with riding coordinates:
 C7(H7), C27(H27)
2.b Aromatic/amide H refined with riding coordinates:
 C9(H9), C10(H10), C12(H12), C13(H13), C29(H29), C30(H30), C32(H32), C33(H33)
2.c Idealised Me refined as rotating group:
 C2(H2A,H2B,H2C), C3(H3A,H3B,H3C), C16(H16A,H16B,H16C), C17(H17A,H17B,H17C),
 C22(H22A,H22B,H22C), C23(H23A,H23B,H23C), C36(H36A,H36B,H36C), C37(H37A,H37B,
 H37C)
;

loop_
_space_group_symop_operation_xyz
'x, y, z'

loop_
_atom_site_label
_atom_site_type_symbol
_atom_site_fract_x
_atom_site_fract_y
_atom_site_fract_z
_atom_site_U_iso_or_equiv
_atom_site_adp_type
_atom_site_occupancy
_atom_site_site_symmetry_order
_atom_site_calc_flag
_atom_site_refinement_flags_posn
_atom_site_refinement_flags_adp
_atom_site_refinement_flags_occupancy
_atom_site_disorder_assembly
_atom_site_disorder_group
P1 P 0.50389(8) 0.21081(7) 0.33824(3) 0.02002(12) Uani 1 1 d . . . . .
P21 P 0.53533(8) 0.48495(7) 0.65982(3) 0.02030(12) Uani 1 1 d . . . . .
O1 O 0.6531(3) 0.2237(3) 0.40956(11) 0.0296(4) Uani 1 1 d . . . . .
O2 O 0.5783(3) 0.1374(2) 0.25292(10) 0.0262(4) Uani 1 1 d . . . . .
O3 O 0.2738(3) 0.0945(2) 0.34876(10) 0.0273(4) Uani 1 1 d . . . . .
O5 O 0.6691(2) 0.5502(2) 0.31449(10) 0.0236(3) Uani 1 1 d . . . . .
O6 O 0.7312(3) 0.7560(3) 0.42379(12) 0.0339(4) Uani 1 1 d . . . . .
O14 O 0.1035(4) 0.4721(4) -0.06584(13) 0.0625(7) Uani 1 1 d . . . . .
O15 O -0.1907(3) 0.3259(3) -0.00681(12) 0.0442(5) Uani 1 1 d . . . . .
O21 O 0.4023(3) 0.4337(2) 0.58381(10) 0.0261(4) Uani 1 1 d . . . . .
O22 O 0.4652(3) 0.3754(2) 0.73807(11) 0.0311(4) Uani 1 1 d . . . . .
O23 O 0.7773(3) 0.4730(2) 0.65504(11) 0.0281(4) Uani 1 1 d . . . . .
O25 O 0.3064(3) 0.7277(2) 0.69768(10) 0.0253(3) Uani 1 1 d . . . . .
O26 O 0.1909(3) 0.8967(3) 0.60175(13) 0.0386(5) Uani 1 1 d . . . . .
O34 O 0.8855(4) 0.8603(4) 1.07713(13) 0.0595(7) Uani 1 1 d . . . . .
O35 O 1.1845(3) 0.9674(3) 1.00829(12) 0.0428(5) Uani 1 1 d . . . . .
C2 C 0.6639(5) -0.0225(4) 0.25079(16) 0.0342(6) Uani 1 1 d . . . . .
H2A H 0.749301 -0.028242 0.200682 0.051 Uiso 1 1 calc R U . . .
H2B H 0.544911 -0.125413 0.249842 0.051 Uiso 1 1 calc R U . . .
H2C H 0.755232 -0.021660 0.300403 0.051 Uiso 1 1 calc R U . . .
C3 C 0.1621(5) 0.0961(4) 0.42787(17) 0.0346(6) Uani 1 1 d . . . . .
H3A H 0.068368 0.181837 0.427088 0.052 Uiso 1 1 calc R U . . .
H3B H 0.267922 0.129173 0.473756 0.052 Uiso 1 1 calc R U . . .
H3C H 0.075200 -0.021463 0.435744 0.052 Uiso 1 1 calc R U . . .
C4 C 0.4569(3) 0.4263(3) 0.31228(13) 0.0192(4) Uani 1 1 d . . . . .
C6 C 0.6175(4) 0.6364(3) 0.38590(14) 0.0226(4) Uani 1 1 d . . . . .
C7 C 0.3926(4) 0.5268(3) 0.39232(13) 0.0210(4) Uani 1 1 d . . . . .
H7 H 0.380910 0.451995 0.441566 0.025 Uiso 1 1 calc R U . . .
C8 C 0.3372(3) 0.4286(3) 0.23081(13) 0.0195(4) Uani 1 1 d . . . . .
C9 C 0.4483(4) 0.4930(3) 0.16133(14) 0.0250(5) Uani 1 1 d . . . . .
H9 H 0.598198 0.541663 0.165752 0.030 Uiso 1 1 calc R U . . .
C10 C 0.3396(4) 0.4862(4) 0.08495(15) 0.0286(5) Uani 1 1 d . . . . .
H10 H 0.416170 0.529478 0.037337 0.034 Uiso 1 1 calc R U . . .
C11 C 0.1200(4) 0.4164(3) 0.07807(14) 0.0272(5) Uani 1 1 d . . . . .
C12 C 0.0076(4) 0.3537(3) 0.14814(14) 0.0261(5) Uani 1 1 d . . . . .
H12 H -0.142722 0.306945 0.143895 0.031 Uiso 1 1 calc R U . . .
C13 C 0.1159(4) 0.3598(3) 0.22415(13) 0.0240(5) Uani 1 1 d . . . . .
H13 H 0.039302 0.316983 0.271829 0.029 Uiso 1 1 calc R U . . .
C14 C 0.0129(5) 0.4097(4) -0.00561(15) 0.0345(6) Uani 1 1 d . . . . .
C16 C -0.3049(6) 0.3120(5) -0.08653(19) 0.0536(9) Uani 1 1 d . . . . .
H16A H -0.240889 0.239350 -0.126610 0.080 Uiso 1 1 calc R U . . .
H16B H -0.294369 0.429961 -0.107267 0.080 Uiso 1 1 calc R U . . .
H16C H -0.456531 0.257354 -0.079453 0.080 Uiso 1 1 calc R U . . .
C17 C 0.2096(4) 0.6244(4) 0.38871(17) 0.0328(6) Uani 1 1 d . . . . .
H17A H 0.215276 0.703094 0.438762 0.049 Uiso 1 1 calc R U . . .
H17B H 0.072177 0.539296 0.385885 0.049 Uiso 1 1 calc R U . . .
H17C H 0.223067 0.693995 0.339146 0.049 Uiso 1 1 calc R U . . .
C22 C 0.2407(5) 0.3015(5) 0.7504(2) 0.0485(8) Uani 1 1 d . . . . .
H22A H 0.185310 0.216583 0.704097 0.073 Uiso 1 1 calc R U . . .
H22B H 0.159492 0.396153 0.752642 0.073 Uiso 1 1 calc R U . . .
H22C H 0.224945 0.241636 0.802902 0.073 Uiso 1 1 calc R U . . .
C23 C 0.8829(4) 0.4823(4) 0.57479(16) 0.0314(5) Uani 1 1 d . . . . .
H23A H 0.793646 0.400295 0.533778 0.047 Uiso 1 1 calc R U . . .
H23B H 1.023401 0.450130 0.580604 0.047 Uiso 1 1 calc R U . . .
H23C H 0.902459 0.602581 0.556046 0.047 Uiso 1 1 calc R U . . .
C24 C 0.5372(3) 0.7147(3) 0.69368(13) 0.0207(4) Uani 1 1 d . . . . .
C26 C 0.3280(4) 0.8347(3) 0.63149(15) 0.0260(5) Uani 1 1 d . . . . .
C27 C 0.5654(4) 0.8404(3) 0.61954(14) 0.0230(4) Uani 1 1 d . . . . .
H27 H 0.590579 0.776198 0.566181 0.028 Uiso 1 1 calc R U . . .
C28 C 0.6518(4) 0.7739(3) 0.77584(13) 0.0217(4) Uani 1 1 d . . . . .
C29 C 0.5361(4) 0.7612(3) 0.84943(14) 0.0256(5) Uani 1 1 d . . . . .
H29 H 0.384204 0.722520 0.847379 0.031 Uiso 1 1 calc R U . . .
C30 C 0.6435(4) 0.8053(3) 0.92531(14) 0.0291(5) Uani 1 1 d . . . . .
H30 H 0.564422 0.797376 0.975289 0.035 Uiso 1 1 calc R U . . .
C31 C 0.8664(4) 0.8612(3) 0.92925(14) 0.0271(5) Uani 1 1 d . . . . .
C32 C 0.9816(4) 0.8755(4) 0.85564(15) 0.0289(5) Uani 1 1 d . . . . .
H32 H 1.133339 0.915773 0.857651 0.035 Uiso 1 1 calc R U . . .
C33 C 0.8737(4) 0.8305(3) 0.77919(14) 0.0269(5) Uani 1 1 d . . . . .
H33 H 0.952328 0.838690 0.729107 0.032 Uiso 1 1 calc R U . . .
C34 C 0.9750(5) 0.8956(4) 1.01289(16) 0.0351(6) Uani 1 1 d . . . . .
C36 C 1.3036(6) 0.9963(5) 1.08699(19) 0.0490(8) Uani 1 1 d . . . . .
H36A H 1.452945 1.054121 1.077527 0.073 Uiso 1 1 calc R U . . .
H36B H 1.300505 0.882865 1.111521 0.073 Uiso 1 1 calc R U . . .
H36C H 1.237756 1.071630 1.125130 0.073 Uiso 1 1 calc R U . . .
C37 C 0.7063(4) 1.0240(4) 0.62693(19) 0.0358(6) Uani 1 1 d . . . . .
H37A H 0.662432 1.095676 0.584098 0.054 Uiso 1 1 calc R U . . .
H37B H 0.856877 1.016080 0.619228 0.054 Uiso 1 1 calc R U . . .
H37C H 0.690532 1.078692 0.682234 0.054 Uiso 1 1 calc R U . . .

loop_
_atom_site_aniso_label
_atom_site_aniso_U_11
_atom_site_aniso_U_22
_atom_site_aniso_U_33
_atom_site_aniso_U_23
_atom_site_aniso_U_13
_atom_site_aniso_U_12
P1 0.0221(3) 0.0197(3) 0.0187(2) 0.00045(19) -0.0024(2) 0.0055(2)
P21 0.0195(3) 0.0215(3) 0.0197(2) 0.0010(2) -0.0032(2) 0.0037(2)
O1 0.0325(9) 0.0334(10) 0.0251(8) -0.0011(7) -0.0077(7) 0.0131(8)
O2 0.0354(10) 0.0236(8) 0.0221(7) 0.0007(6) 0.0010(7) 0.0119(8)
O3 0.0298(9) 0.0251(9) 0.0250(8) 0.0040(6) -0.0005(7) 0.0003(7)
O5 0.0167(7) 0.0258(9) 0.0260(8) -0.0008(6) -0.0008(6) -0.0006(6)
O6 0.0341(10) 0.0286(10) 0.0342(9) -0.0012(7) -0.0050(8) -0.0034(8)
O14 0.0625(15) 0.096(2) 0.0256(10) 0.0221(12) -0.0048(10) 0.0043(15)
O15 0.0424(12) 0.0614(14) 0.0280(9) 0.0021(9) -0.0135(8) 0.0099(10)
O21 0.0228(8) 0.0318(10) 0.0223(8) -0.0012(7) -0.0049(6) 0.0034(7)
O22 0.0355(10) 0.0297(10) 0.0258(8) 0.0082(7) -0.0036(7) -0.0002(8)
O23 0.0237(8) 0.0354(10) 0.0269(8) -0.0046(7) -0.0061(6) 0.0121(7)
O25 0.0199(8) 0.0313(9) 0.0268(8) 0.0053(7) 0.0023(6) 0.0092(7)
O26 0.0286(10) 0.0496(12) 0.0416(10) 0.0144(9) -0.0016(8) 0.0143(9)
O34 0.0582(15) 0.096(2) 0.0220(9) -0.0023(11) -0.0006(9) 0.0118(14)
O35 0.0422(12) 0.0556(13) 0.0297(9) -0.0101(9) -0.0121(8) 0.0114(10)
C2 0.0476(16) 0.0296(14) 0.0301(12) -0.0007(10) 0.0016(11) 0.0193(12)
C3 0.0336(14) 0.0343(15) 0.0336(13) 0.0063(11) 0.0065(11) 0.0002(12)
C4 0.0164(9) 0.0187(10) 0.0213(9) 0.0013(8) 0.0004(7) 0.0011(8)
C6 0.0238(11) 0.0203(11) 0.0235(10) 0.0024(8) -0.0041(8) 0.0037(9)
C7 0.0218(10) 0.0216(11) 0.0203(9) 0.0000(8) -0.0007(8) 0.0061(9)
C8 0.0192(10) 0.0200(11) 0.0200(9) 0.0016(8) -0.0008(7) 0.0055(8)
C9 0.0245(11) 0.0248(12) 0.0257(11) 0.0034(9) 0.0023(9) 0.0046(9)
C10 0.0322(13) 0.0323(13) 0.0220(10) 0.0090(9) 0.0050(9) 0.0065(11)
C11 0.0330(13) 0.0310(13) 0.0200(10) 0.0049(9) -0.0023(9) 0.0113(10)
C12 0.0212(11) 0.0326(13) 0.0244(11) 0.0021(9) -0.0033(8) 0.0055(10)
C13 0.0222(11) 0.0302(12) 0.0199(10) 0.0052(9) 0.0017(8) 0.0052(9)
C14 0.0414(15) 0.0419(15) 0.0220(11) 0.0029(10) -0.0068(10) 0.0132(13)
C16 0.061(2) 0.070(2) 0.0315(14) -0.0026(14) -0.0240(14) 0.0208(19)
C17 0.0301(13) 0.0382(15) 0.0331(12) -0.0058(10) -0.0004(10) 0.0164(12)
C22 0.0457(17) 0.052(2) 0.0391(16) 0.0122(14) 0.0060(13) -0.0118(15)
C23 0.0217(11) 0.0380(15) 0.0338(12) -0.0031(10) 0.0005(9) 0.0055(10)
C24 0.0162(10) 0.0245(11) 0.0220(9) 0.0012(8) 0.0002(7) 0.0054(8)
C26 0.0255(11) 0.0281(12) 0.0251(10) 0.0020(9) -0.0014(9) 0.0072(10)
C27 0.0224(11) 0.0241(11) 0.0238(10) 0.0036(8) 0.0016(8) 0.0069(9)
C28 0.0246(11) 0.0210(11) 0.0202(9) -0.0001(8) 0.0003(8) 0.0067(9)
C29 0.0236(11) 0.0289(12) 0.0242(11) 0.0012(9) 0.0041(9) 0.0053(10)
C30 0.0337(13) 0.0333(13) 0.0208(10) 0.0003(9) 0.0051(9) 0.0082(11)
C31 0.0331(13) 0.0278(12) 0.0210(10) -0.0039(9) -0.0023(9) 0.0092(10)
C32 0.0246(12) 0.0371(14) 0.0246(11) -0.0021(9) -0.0006(9) 0.0066(10)
C33 0.0244(12) 0.0344(13) 0.0214(10) -0.0009(9) 0.0021(8) 0.0055(10)
C34 0.0437(16) 0.0394(15) 0.0241(12) -0.0070(10) -0.0054(10) 0.0158(13)
C36 0.058(2) 0.056(2) 0.0342(14) -0.0182(14) -0.0227(13) 0.0218(16)
C37 0.0323(14) 0.0279(13) 0.0470(15) 0.0102(11) -0.0005(12) 0.0037(11)

loop_
_atom_type_symbol
_atom_type_description
_atom_type_scat_dispersion_real
_atom_type_scat_dispersion_imag
_atom_type_scat_source
C C 0.0033 0.0016 'International Tables Vol C Tables 4.2.6.8 and 6.1.1.4'
H H 0.0000 0.0000 'International Tables Vol C Tables 4.2.6.8 and 6.1.1.4'
O O 0.0106 0.0060 'International Tables Vol C Tables 4.2.6.8 and 6.1.1.4'
P P 0.1023 0.0942 'International Tables Vol C Tables 4.2.6.8 and 6.1.1.4'

loop_
_geom_angle_atom_site_label_1
_geom_angle_atom_site_label_2
_geom_angle_atom_site_label_3
_geom_angle
_geom_angle_site_symmetry_1
_geom_angle_site_symmetry_3
_geom_angle_publ_flag
O1 P1 O2 116.53(10) . . ?
O1 P1 O3 116.00(10) . . ?
O1 P1 C4 112.01(11) . . ?
O2 P1 C4 102.38(9) . . ?
O3 P1 O2 103.45(10) . . ?
O3 P1 C4 104.91(10) . . ?
O21 P21 O22 116.45(10) . . ?
O21 P21 O23 117.20(9) . . ?
O21 P21 C24 110.52(10) . . ?
O22 P21 C24 105.33(10) . . ?
O23 P21 O22 100.82(10) . . ?
O23 P21 C24 105.21(10) . . ?
C2 O2 P1 119.21(15) . . ?
C3 O3 P1 121.34(16) . . ?
C6 O5 C4 91.27(16) . . ?
C14 O15 C16 116.1(2) . . ?
C22 O22 P21 120.07(18) . . ?
C23 O23 P21 119.74(15) . . ?
C26 O25 C24 91.30(16) . . ?
C34 O35 C36 115.6(2) . . ?
O2 C2 H2A 109.5 . . ?
O2 C2 H2B 109.5 . . ?
O2 C2 H2C 109.5 . . ?
H2A C2 H2B 109.5 . . ?
H2A C2 H2C 109.5 . . ?
H2B C2 H2C 109.5 . . ?
O3 C3 H3A 109.5 . . ?
O3 C3 H3B 109.5 . . ?
O3 C3 H3C 109.5 . . ?
H3A C3 H3B 109.5 . . ?
H3A C3 H3C 109.5 . . ?
H3B C3 H3C 109.5 . . ?
O5 C4 P1 107.37(13) . . ?
O5 C4 C7 89.38(15) . . ?
O5 C4 C8 111.57(17) . . ?
C7 C4 P1 110.09(14) . . ?
C8 C4 P1 115.16(15) . . ?
C8 C4 C7 119.84(17) . . ?
O5 C6 C7 96.15(17) . . ?
O6 C6 O5 126.1(2) . . ?
O6 C6 C7 137.7(2) . . ?
C4 C7 H7 111.3 . . ?
C6 C7 C4 83.15(16) . . ?
C6 C7 H7 111.3 . . ?
C6 C7 C17 116.6(2) . . ?
C17 C7 C4 120.52(19) . . ?
C17 C7 H7 111.3 . . ?
C9 C8 C4 119.95(19) . . ?
C9 C8 C13 119.7(2) . . ?
C13 C8 C4 120.27(18) . . ?
C8 C9 H9 120.1 . . ?
C8 C9 C10 119.9(2) . . ?
C10 C9 H9 120.1 . . ?
C9 C10 H10 119.8 . . ?
C11 C10 C9 120.4(2) . . ?
C11 C10 H10 119.8 . . ?
C10 C11 C12 119.7(2) . . ?
C10 C11 C14 118.1(2) . . ?
C12 C11 C14 122.2(2) . . ?
C11 C12 H12 120.1 . . ?
C13 C12 C11 119.9(2) . . ?
C13 C12 H12 120.1 . . ?
C8 C13 H13 119.8 . . ?
C12 C13 C8 120.3(2) . . ?
C12 C13 H13 119.8 . . ?
O14 C14 O15 123.6(2) . . ?
O14 C14 C11 123.4(3) . . ?
O15 C14 C11 113.0(2) . . ?
O15 C16 H16A 109.5 . . ?
O15 C16 H16B 109.5 . . ?
O15 C16 H16C 109.5 . . ?
H16A C16 H16B 109.5 . . ?
H16A C16 H16C 109.5 . . ?
H16B C16 H16C 109.5 . . ?
C7 C17 H17A 109.5 . . ?
C7 C17 H17B 109.5 . . ?
C7 C17 H17C 109.5 . . ?
H17A C17 H17B 109.5 . . ?
H17A C17 H17C 109.5 . . ?
H17B C17 H17C 109.5 . . ?
O22 C22 H22A 109.5 . . ?
O22 C22 H22B 109.5 . . ?
O22 C22 H22C 109.5 . . ?
H22A C22 H22B 109.5 . . ?
H22A C22 H22C 109.5 . . ?
H22B C22 H22C 109.5 . . ?
O23 C23 H23A 109.5 . . ?
O23 C23 H23B 109.5 . . ?
O23 C23 H23C 109.5 . . ?
H23A C23 H23B 109.5 . . ?
H23A C23 H23C 109.5 . . ?
H23B C23 H23C 109.5 . . ?
O25 C24 P21 105.54(15) . . ?
O25 C24 C27 89.21(15) . . ?
O25 C24 C28 110.93(17) . . ?
C27 C24 P21 112.64(15) . . ?
C28 C24 P21 114.35(15) . . ?
C28 C24 C27 120.27(19) . . ?
O25 C26 C27 96.02(17) . . ?
O26 C26 O25 126.1(2) . . ?
O26 C26 C27 137.8(2) . . ?
C24 C27 H27 111.2 . . ?
C26 C27 C24 83.44(16) . . ?
C26 C27 H27 111.2 . . ?
C26 C27 C37 114.5(2) . . ?
C37 C27 C24 122.3(2) . . ?
C37 C27 H27 111.2 . . ?
C29 C28 C24 119.8(2) . . ?
C33 C28 C24 120.18(19) . . ?
C33 C28 C29 119.9(2) . . ?
C28 C29 H29 120.1 . . ?
C30 C29 C28 119.8(2) . . ?
C30 C29 H29 120.1 . . ?
C29 C30 H30 119.6 . . ?
C29 C30 C31 120.7(2) . . ?
C31 C30 H30 119.6 . . ?
C30 C31 C32 119.5(2) . . ?
C30 C31 C34 118.4(2) . . ?
C32 C31 C34 122.1(2) . . ?
C31 C32 H32 120.1 . . ?
C33 C32 C31 119.8(2) . . ?
C33 C32 H32 120.1 . . ?
C28 C33 C32 120.3(2) . . ?
C28 C33 H33 119.8 . . ?
C32 C33 H33 119.8 . . ?
O34 C34 O35 123.7(3) . . ?
O34 C34 C31 123.9(3) . . ?
O35 C34 C31 112.4(2) . . ?
O35 C36 H36A 109.5 . . ?
O35 C36 H36B 109.5 . . ?
O35 C36 H36C 109.5 . . ?
H36A C36 H36B 109.5 . . ?
H36A C36 H36C 109.5 . . ?
H36B C36 H36C 109.5 . . ?
C27 C37 H37A 109.5 . . ?
C27 C37 H37B 109.5 . . ?
C27 C37 H37C 109.5 . . ?
H37A C37 H37B 109.5 . . ?
H37A C37 H37C 109.5 . . ?
H37B C37 H37C 109.5 . . ?

loop_
_geom_bond_atom_site_label_1
_geom_bond_atom_site_label_2
_geom_bond_distance
_geom_bond_site_symmetry_2
_geom_bond_publ_flag
P1 O1 1.4657(18) . ?
P1 O2 1.5721(17) . ?
P1 O3 1.5687(18) . ?
P1 C4 1.826(2) . ?
P21 O21 1.4676(17) . ?
P21 O22 1.5717(18) . ?
P21 O23 1.5615(18) . ?
P21 C24 1.835(2) . ?
O2 C2 1.452(3) . ?
O3 C3 1.463(3) . ?
O5 C4 1.486(3) . ?
O5 C6 1.375(3) . ?
O6 C6 1.188(3) . ?
O14 C14 1.204(4) . ?
O15 C14 1.322(4) . ?
O15 C16 1.454(3) . ?
O22 C22 1.444(4) . ?
O23 C23 1.458(3) . ?
O25 C24 1.492(3) . ?
O25 C26 1.374(3) . ?
O26 C26 1.186(3) . ?
O34 C34 1.201(4) . ?
O35 C34 1.338(4) . ?
O35 C36 1.450(3) . ?
C2 H2A 0.9800 . ?
C2 H2B 0.9800 . ?
C2 H2C 0.9800 . ?
C3 H3A 0.9800 . ?
C3 H3B 0.9800 . ?
C3 H3C 0.9800 . ?
C4 C7 1.571(3) . ?
C4 C8 1.509(3) . ?
C6 C7 1.513(3) . ?
C7 H7 1.0000 . ?
C7 C17 1.514(3) . ?
C8 C9 1.387(3) . ?
C8 C13 1.399(3) . ?
C9 H9 0.9500 . ?
C9 C10 1.395(3) . ?
C10 H10 0.9500 . ?
C10 C11 1.390(4) . ?
C11 C12 1.395(3) . ?
C11 C14 1.494(3) . ?
C12 H12 0.9500 . ?
C12 C13 1.389(3) . ?
C13 H13 0.9500 . ?
C16 H16A 0.9800 . ?
C16 H16B 0.9800 . ?
C16 H16C 0.9800 . ?
C17 H17A 0.9800 . ?
C17 H17B 0.9800 . ?
C17 H17C 0.9800 . ?
C22 H22A 0.9800 . ?
C22 H22B 0.9800 . ?
C22 H22C 0.9800 . ?
C23 H23A 0.9800 . ?
C23 H23B 0.9800 . ?
C23 H23C 0.9800 . ?
C24 C27 1.567(3) . ?
C24 C28 1.505(3) . ?
C26 C27 1.514(3) . ?
C27 H27 1.0000 . ?
C27 C37 1.517(4) . ?
C28 C29 1.396(3) . ?
C28 C33 1.387(3) . ?
C29 H29 0.9500 . ?
C29 C30 1.383(3) . ?
C30 H30 0.9500 . ?
C30 C31 1.393(4) . ?
C31 C32 1.395(3) . ?
C31 C34 1.490(3) . ?
C32 H32 0.9500 . ?
C32 C33 1.393(3) . ?
C33 H33 0.9500 . ?
C36 H36A 0.9800 . ?
C36 H36B 0.9800 . ?
C36 H36C 0.9800 . ?
C37 H37A 0.9800 . ?
C37 H37B 0.9800 . ?
C37 H37C 0.9800 . ?

loop_
_geom_torsion_atom_site_label_1
_geom_torsion_atom_site_label_2
_geom_torsion_atom_site_label_3
_geom_torsion_atom_site_label_4
_geom_torsion
_geom_torsion_site_symmetry_1
_geom_torsion_site_symmetry_2
_geom_torsion_site_symmetry_3
_geom_torsion_site_symmetry_4
_geom_torsion_publ_flag
P1 C4 C7 C6 106.84(15) . . . . ?
P1 C4 C7 C17 -136.3(2) . . . . ?
P1 C4 C8 C9 -103.0(2) . . . . ?
P1 C4 C8 C13 74.5(2) . . . . ?
P21 C24 C27 C26 105.37(16) . . . . ?
P21 C24 C27 C37 -139.67(19) . . . . ?
P21 C24 C28 C29 -92.9(2) . . . . ?
P21 C24 C28 C33 83.1(2) . . . . ?
O1 P1 O2 C2 47.9(2) . . . . ?
O1 P1 O3 C3 39.3(2) . . . . ?
O1 P1 C4 O5 44.69(16) . . . . ?
O1 P1 C4 C7 -51.18(17) . . . . ?
O1 P1 C4 C8 169.61(15) . . . . ?
O2 P1 O3 C3 168.15(18) . . . . ?
O2 P1 C4 O5 -80.90(14) . . . . ?
O2 P1 C4 C7 -176.77(15) . . . . ?
O2 P1 C4 C8 44.02(17) . . . . ?
O3 P1 O2 C2 -80.7(2) . . . . ?
O3 P1 C4 O5 171.34(12) . . . . ?
O3 P1 C4 C7 75.47(16) . . . . ?
O3 P1 C4 C8 -63.74(17) . . . . ?
O5 C4 C7 C6 -1.45(14) . . . . ?
O5 C4 C7 C17 115.4(2) . . . . ?
O5 C4 C8 C9 19.7(3) . . . . ?
O5 C4 C8 C13 -162.84(19) . . . . ?
O5 C6 C7 C4 1.58(16) . . . . ?
O5 C6 C7 C17 -119.2(2) . . . . ?
O6 C6 C7 C4 -177.9(3) . . . . ?
O6 C6 C7 C17 61.3(4) . . . . ?
O21 P21 O22 C22 -31.5(3) . . . . ?
O21 P21 O23 C23 24.3(2) . . . . ?
O21 P21 C24 O25 52.11(16) . . . . ?
O21 P21 C24 C27 -43.66(17) . . . . ?
O21 P21 C24 C28 174.31(16) . . . . ?
O22 P21 O23 C23 151.72(19) . . . . ?
O22 P21 C24 O25 -74.45(15) . . . . ?
O22 P21 C24 C27 -170.22(15) . . . . ?
O22 P21 C24 C28 47.75(18) . . . . ?
O23 P21 O22 C22 -159.5(2) . . . . ?
O23 P21 C24 O25 179.52(13) . . . . ?
O23 P21 C24 C27 83.75(16) . . . . ?
O23 P21 C24 C28 -58.28(18) . . . . ?
O25 C24 C27 C26 -1.17(16) . . . . ?
O25 C24 C27 C37 113.8(2) . . . . ?
O25 C24 C28 C29 26.3(3) . . . . ?
O25 C24 C28 C33 -157.7(2) . . . . ?
O25 C26 C27 C24 1.28(17) . . . . ?
O25 C26 C27 C37 -121.3(2) . . . . ?
O26 C26 C27 C24 179.1(3) . . . . ?
O26 C26 C27 C37 56.5(4) . . . . ?
C4 P1 O2 C2 170.47(19) . . . . ?
C4 P1 O3 C3 -84.9(2) . . . . ?
C4 O5 C6 O6 177.9(2) . . . . ?
C4 O5 C6 C7 -1.66(16) . . . . ?
C4 C8 C9 C10 176.5(2) . . . . ?
C4 C8 C13 C12 -176.7(2) . . . . ?
C6 O5 C4 P1 -109.30(14) . . . . ?
C6 O5 C4 C7 1.59(16) . . . . ?
C6 O5 C4 C8 123.64(18) . . . . ?
C7 C4 C8 C9 122.0(2) . . . . ?
C7 C4 C8 C13 -60.5(3) . . . . ?
C8 C4 C7 C6 -116.1(2) . . . . ?
C8 C4 C7 C17 0.7(3) . . . . ?
C8 C9 C10 C11 0.5(4) . . . . ?
C9 C8 C13 C12 0.8(3) . . . . ?
C9 C10 C11 C12 0.3(4) . . . . ?
C9 C10 C11 C14 -179.0(2) . . . . ?
C10 C11 C12 C13 -0.6(4) . . . . ?
C10 C11 C14 O14 -5.1(4) . . . . ?
C10 C11 C14 O15 173.9(2) . . . . ?
C11 C12 C13 C8 0.1(4) . . . . ?
C12 C11 C14 O14 175.6(3) . . . . ?
C12 C11 C14 O15 -5.4(4) . . . . ?
C13 C8 C9 C10 -1.0(3) . . . . ?
C14 C11 C12 C13 178.7(2) . . . . ?
C16 O15 C14 O14 -0.2(5) . . . . ?
C16 O15 C14 C11 -179.2(2) . . . . ?
C24 P21 O22 C22 91.3(2) . . . . ?
C24 P21 O23 C23 -98.96(19) . . . . ?
C24 O25 C26 O26 -179.5(3) . . . . ?
C24 O25 C26 C27 -1.33(18) . . . . ?
C24 C28 C29 C30 176.0(2) . . . . ?
C24 C28 C33 C32 -176.2(2) . . . . ?
C26 O25 C24 P21 -112.03(16) . . . . ?
C26 O25 C24 C27 1.28(17) . . . . ?
C26 O25 C24 C28 123.6(2) . . . . ?
C27 C24 C28 C29 128.2(2) . . . . ?
C27 C24 C28 C33 -55.8(3) . . . . ?
C28 C24 C27 C26 -115.1(2) . . . . ?
C28 C24 C27 C37 -0.1(3) . . . . ?
C28 C29 C30 C31 -0.4(4) . . . . ?
C29 C28 C33 C32 -0.2(4) . . . . ?
C29 C30 C31 C32 1.1(4) . . . . ?
C29 C30 C31 C34 -176.0(2) . . . . ?
C30 C31 C32 C33 -1.3(4) . . . . ?
C30 C31 C34 O34 8.3(4) . . . . ?
C30 C31 C34 O35 -172.8(2) . . . . ?
C31 C32 C33 C28 0.9(4) . . . . ?
C32 C31 C34 O34 -168.7(3) . . . . ?
C32 C31 C34 O35 10.1(4) . . . . ?
C33 C28 C29 C30 0.0(4) . . . . ?
C34 C31 C32 C33 175.7(2) . . . . ?
C36 O35 C34 O34 1.9(4) . . . . ?
C36 O35 C34 C31 -177.0(2) . . . . ?
